data_2213009
loop_
_publ_author_name
'Odaba\,so\(glu, Mustafa'
'B\"uy\"ukg\"ung\"or, Orhan'

_publ_section_title
;
 3-(4-Ethylanilino)isobenzofuran-1(3<i>H</i>)-one
;
_journal_coeditor_code SJ2235
_journal_issue 4
_journal_name_full 'Acta Crystallographica Section E'
_journal_page_first o1562
_journal_page_last o1564
_journal_paper_doi 10.1107/S1600536807009440
_journal_volume 63
_journal_year 2007
_chemical_formula_iupac 'C16 H15 N O2'
_chemical_formula_moiety 'C16 H15 N O2'
_chemical_formula_sum 'C16 H15 N O2'
_chemical_formula_weight 253.29
_chemical_name_common 3-(4-ethylamino)phthalide
_chemical_name_systematic
;
3-(4-ethylanilino)isobenzofuran-1(3H)-one
;
_space_group_IT_number 14
_symmetry_cell_setting monoclinic
_symmetry_space_group_name_Hall '-P 2ybc'
_symmetry_space_group_name_H-M 'P 1 21/c 1'
_atom_sites_solution_hydrogens geom
_atom_sites_solution_primary direct
_atom_sites_solution_secondary difmap
_audit_creation_method SHELXL-97
_cell_angle_alpha 90.00
_cell_angle_beta 104.261(6)
_cell_angle_gamma 90.00
_cell_formula_units_Z 4
_cell_length_a 7.8823(6)
_cell_length_b 24.8672(14)
_cell_length_c 7.1265(5)
_cell_measurement_reflns_used 11974
_cell_measurement_temperature 296
_cell_measurement_theta_max 27.14
_cell_measurement_theta_min 1.64
_cell_volume 1353.82(16)
_computing_cell_refinement X-AREA
_computing_data_collection 'X-AREA (Stoe & Cie, 2002)'
_computing_data_reduction 'X-RED32 (Stoe & Cie, 2002)'
_computing_molecular_graphics 'ORTEP-3 for Windows (Farrugia, 1997)'
_computing_publication_material 'WinGX (Farrugia, 1999)'
_computing_structure_refinement 'SHELXL97 (Sheldrick, 1997)'
_computing_structure_solution 'SHELXS97 (Sheldrick, 1997)'
_diffrn_ambient_temperature 296
_diffrn_detector_area_resol_mean 6.67
_diffrn_measured_fraction_theta_full 0.998
_diffrn_measured_fraction_theta_max 0.998
_diffrn_measurement_device_type 'Stoe IPDSII'
_diffrn_measurement_method \w
_diffrn_radiation_monochromator 'plane graphite'
_diffrn_radiation_type MoK\a
_diffrn_radiation_wavelength 0.71073
_diffrn_reflns_av_R_equivalents 0.0608
_diffrn_reflns_av_sigmaI/netI 0.0343
_diffrn_reflns_limit_h_max 9
_diffrn_reflns_limit_h_min -9
_diffrn_reflns_limit_k_max 30
_diffrn_reflns_limit_k_min -30
_diffrn_reflns_limit_l_max 8
_diffrn_reflns_limit_l_min -8
_diffrn_reflns_number 13077
_diffrn_reflns_theta_full 26.00
_diffrn_reflns_theta_max 26.00
_diffrn_reflns_theta_min 1.64
_diffrn_standards_decay_% <2
_diffrn_standards_number 0
_exptl_absorpt_coefficient_mu 0.082
_exptl_absorpt_correction_T_max 0.9935
_exptl_absorpt_correction_T_min 0.9555
_exptl_absorpt_correction_type integration
_exptl_absorpt_process_details '(X-RED32; Stoe & Cie, 2002)'
_exptl_crystal_colour colorless
_exptl_crystal_density_diffrn 1.243
_exptl_crystal_density_method 'not measured'
_exptl_crystal_description 'prismatic plate'
_exptl_crystal_F_000 536
_exptl_crystal_size_max 0.690
_exptl_crystal_size_mid 0.463
_exptl_crystal_size_min 0.070
_refine_diff_density_max 0.115
_refine_diff_density_min -0.166
_refine_ls_extinction_coef 0.013(3)
_refine_ls_extinction_expression Fc^*^=kFc[1+0.001xFc^2^\l^3^/sin(2\q)]^-1/4^
_refine_ls_extinction_method SHELXL97
_refine_ls_goodness_of_fit_ref 1.016
_refine_ls_hydrogen_treatment mixed
_refine_ls_matrix_type full
_refine_ls_number_parameters 177
_refine_ls_number_reflns 2667
_refine_ls_number_restraints 0
_refine_ls_restrained_S_all 1.016
_refine_ls_R_factor_all 0.0605
_refine_ls_R_factor_gt 0.0391
_refine_ls_shift/su_max 0.000
_refine_ls_shift/su_mean 0.000
_refine_ls_structure_factor_coef Fsqd
_refine_ls_weighting_details 'calc w=1/[\s^2^(Fo^2^)+(0.0644P)^2^+0.0208P] where P=(Fo^2^+2Fc^2^)/3'
_refine_ls_weighting_scheme calc
_refine_ls_wR_factor_gt 0.1051
_refine_ls_wR_factor_ref 0.1148
_reflns_number_gt 1800
_reflns_number_total 2667
_reflns_threshold_expression I>2\s(I)
_cod_data_source_file sj2235.cif
_cod_data_source_block I
_cod_original_sg_symbol_H-M 'P 21/c'
_cod_database_code 2213009
_cod_database_fobs_code 2213009

loop_
_symmetry_equiv_pos_as_xyz
'x, y, z'
'-x, y+1/2, -z+1/2'
'-x, -y, -z'
'x, -y-1/2, z-1/2'

loop_
_atom_site_type_symbol
_atom_site_label
_atom_site_fract_x
_atom_site_fract_y
_atom_site_fract_z
_atom_site_U_iso_or_equiv
_atom_site_adp_type
_atom_site_calc_flag
_atom_site_refinement_flags
_atom_site_occupancy
C C1 0.15904(18) 0.22920(6) 0.4231(2) 0.0573(3) Uani d . 1
C C2 -0.01376(16) 0.24783(6) 0.31597(19) 0.0557(3) Uani d . 1
C C3 -0.15986(18) 0.21837(7) 0.2225(2) 0.0648(4) Uani d . 1
H H3 -0.1571 0.1810 0.2183 0.078 Uiso calc R 1
C C4 -0.30810(19) 0.24645(8) 0.1367(2) 0.0734(4) Uani d . 1
H H4 -0.4081 0.2279 0.0727 0.088 Uiso calc R 1
C C5 -0.31132(19) 0.30193(8) 0.1438(2) 0.0778(5) Uani d . 1
H H5 -0.4139 0.3200 0.0848 0.093 Uiso calc R 1
C C6 -0.16579(19) 0.33136(7) 0.2364(2) 0.0718(4) Uani d . 1
H H6 -0.1685 0.3687 0.2396 0.086 Uiso calc R 1
C C7 -0.01643(16) 0.30313(6) 0.3239(2) 0.0583(4) Uani d . 1
C C8 0.15514(17) 0.32300(6) 0.4447(2) 0.0599(4) Uani d . 1
H H8 0.1361 0.3395 0.5628 0.072 Uiso calc R 1
C C9 0.39267(18) 0.38720(6) 0.4500(2) 0.0635(4) Uani d . 1
C C10 0.4801(2) 0.41826(7) 0.3433(3) 0.0774(5) Uani d . 1
H H10 0.4395 0.4198 0.2093 0.093 Uiso calc R 1
C C11 0.6280(2) 0.44711(7) 0.4342(3) 0.0877(5) Uani d . 1
H H11 0.6852 0.4677 0.3596 0.105 Uiso calc R 1
C C12 0.6924(2) 0.44612(6) 0.6317(3) 0.0833(6) Uani d . 1
C C13 0.6034(2) 0.41554(7) 0.7354(3) 0.0858(5) Uani d . 1
H H13 0.6435 0.4145 0.8695 0.103 Uiso calc R 1
C C14 0.4558(2) 0.38600(7) 0.6485(3) 0.0778(5) Uani d . 1
H H14 0.3994 0.3654 0.7238 0.093 Uiso calc R 1
C C15 0.8565(2) 0.47707(8) 0.7286(4) 0.1087(7) Uani d . 1
H H15A 0.8635 0.5091 0.6534 0.130 Uiso calc R 1
H H15B 0.8475 0.4885 0.8560 0.130 Uiso calc R 1
C C16 1.0191(3) 0.44560(9) 0.7491(4) 0.1249(9) Uani d . 1
H H16A 1.0310 0.4351 0.6233 0.150 Uiso calc R 1
H H16B 1.0142 0.4141 0.8252 0.150 Uiso calc R 1
H H16C 1.1178 0.4672 0.8120 0.150 Uiso calc R 1
N N1 0.23987(16) 0.35993(5) 0.3520(2) 0.0666(4) Uani d . 1
O O1 0.21509(13) 0.18377(4) 0.44866(14) 0.0686(3) Uani d . 1
O O2 0.25695(11) 0.27195(4) 0.49744(15) 0.0637(3) Uani d . 1
H H1 0.235(2) 0.3522(7) 0.223(3) 0.093(6) Uiso d . 1

loop_
_atom_site_aniso_label
_atom_site_aniso_U_11
_atom_site_aniso_U_22
_atom_site_aniso_U_33
_atom_site_aniso_U_12
_atom_site_aniso_U_13
_atom_site_aniso_U_23
C1 0.0500(7) 0.0659(9) 0.0549(7) 0.0018(6) 0.0110(6) 0.0003(6)
C2 0.0436(7) 0.0681(9) 0.0553(7) -0.0007(6) 0.0116(6) -0.0001(6)
C3 0.0506(8) 0.0781(10) 0.0654(8) -0.0097(7) 0.0135(7) -0.0019(7)
C4 0.0441(7) 0.1030(13) 0.0696(9) -0.0111(8) 0.0075(7) -0.0018(8)
C5 0.0451(7) 0.1059(14) 0.0770(10) 0.0114(8) 0.0050(7) 0.0100(9)
C6 0.0566(8) 0.0758(10) 0.0785(10) 0.0114(7) 0.0083(8) 0.0049(7)
C7 0.0456(7) 0.0685(9) 0.0592(7) 0.0038(6) 0.0099(6) -0.0009(6)
C8 0.0505(7) 0.0611(8) 0.0653(8) 0.0029(6) 0.0090(6) -0.0036(6)
C9 0.0555(8) 0.0541(8) 0.0792(9) 0.0015(6) 0.0133(7) -0.0053(6)
C10 0.0730(10) 0.0704(10) 0.0906(11) -0.0052(8) 0.0236(9) -0.0045(8)
C11 0.0753(11) 0.0703(11) 0.1232(16) -0.0126(8) 0.0355(11) -0.0065(10)
C12 0.0625(9) 0.0614(10) 0.1214(16) -0.0040(7) 0.0141(10) -0.0155(9)
C13 0.0733(10) 0.0794(11) 0.0931(12) -0.0086(9) -0.0011(9) -0.0083(9)
C14 0.0676(9) 0.0771(10) 0.0820(10) -0.0109(8) 0.0059(8) 0.0002(8)
C15 0.0750(11) 0.0788(12) 0.164(2) -0.0151(9) 0.0129(13) -0.0251(12)
C16 0.0732(12) 0.1037(16) 0.185(3) -0.0116(11) 0.0078(14) -0.0219(15)
N1 0.0603(7) 0.0698(8) 0.0671(8) -0.0097(6) 0.0106(6) -0.0040(6)
O1 0.0651(6) 0.0680(7) 0.0698(6) 0.0104(5) 0.0108(5) 0.0039(5)
O2 0.0456(5) 0.0677(6) 0.0706(6) 0.0021(4) 0.0009(5) -0.0025(5)

loop_
_atom_type_symbol
_atom_type_description
_atom_type_scat_dispersion_real
_atom_type_scat_dispersion_imag
_atom_type_scat_source
C C 0.0033 0.0016 'International Tables Vol C Tables 4.2.6.8 and 6.1.1.4'
H H 0.0000 0.0000 'International Tables Vol C Tables 4.2.6.8 and 6.1.1.4'
N N 0.0061 0.0033 'International Tables Vol C Tables 4.2.6.8 and 6.1.1.4'
O O 0.0106 0.0060 'International Tables Vol C Tables 4.2.6.8 and 6.1.1.4'

loop_
_geom_angle_atom_site_label_1
_geom_angle_atom_site_label_2
_geom_angle_atom_site_label_3
_geom_angle
O1 C1 O2 121.76(12)
O1 C1 C2 129.24(13)
O2 C1 C2 109.00(12)
C7 C2 C3 121.84(12)
C7 C2 C1 108.45(11)
C3 C2 C1 129.69(14)
C4 C3 C2 117.43(16)
C4 C3 H3 121.3
C2 C3 H3 121.3
C3 C4 C5 120.96(14)
C3 C4 H4 119.5
C5 C4 H4 119.5
C4 C5 C6 121.70(14)
C4 C5 H5 119.2
C6 C5 H5 119.2
C7 C6 C5 117.46(16)
C7 C6 H6 121.3
C5 C6 H6 121.3
C2 C7 C6 120.61(12)
C2 C7 C8 109.43(11)
C6 C7 C8 129.87(14)
N1 C8 C7 114.56(12)
N1 C8 O2 112.79(12)
C7 C8 O2 102.51(10)
N1 C8 H8 108.9
C7 C8 H8 108.9
O2 C8 H8 108.9
C14 C9 C10 118.27(14)
C14 C9 N1 123.11(15)
C10 C9 N1 118.57(14)
C9 C10 C11 120.56(17)
C9 C10 H10 119.7
C11 C10 H10 119.7
C12 C11 C10 121.70(19)
C12 C11 H11 119.2
C10 C11 H11 119.2
C13 C12 C11 117.04(16)
C13 C12 C15 121.9(2)
C11 C12 C15 121.0(2)
C12 C13 C14 122.56(18)
C12 C13 H13 118.7
C14 C13 H13 118.7
C9 C14 C13 119.87(18)
C9 C14 H14 120.1
C13 C14 H14 120.1
C16 C15 C12 113.44(16)
C16 C15 H15A 108.9
C12 C15 H15A 108.9
C16 C15 H15B 108.9
C12 C15 H15B 108.9
H15A C15 H15B 107.7
C15 C16 H16A 109.5
C15 C16 H16B 109.5
H16A C16 H16B 109.5
C15 C16 H16C 109.5
H16A C16 H16C 109.5
H16B C16 H16C 109.5
C8 N1 C9 122.24(13)
C8 N1 H1 115.0(12)
C9 N1 H1 114.4(12)
C1 O2 C8 110.56(10)

loop_
_geom_bond_atom_site_label_1
_geom_bond_atom_site_label_2
_geom_bond_distance
C1 O1 1.2103(16)
C1 O2 1.3435(16)
C1 C2 1.4631(18)
C2 C7 1.377(2)
C2 C3 1.3889(19)
C3 C4 1.369(2)
C3 H3 0.9300
C4 C5 1.381(3)
C4 H4 0.9300
C5 C6 1.384(2)
C5 H5 0.9300
C6 C7 1.3806(19)
C6 H6 0.9300
C7 C8 1.4967(18)
C8 N1 1.3939(19)
C8 O2 1.4993(16)
C8 H8 0.9800
C9 C14 1.379(2)
C9 C10 1.381(2)
C9 N1 1.4083(18)
C10 C11 1.386(2)
C10 H10 0.9300
C11 C12 1.373(3)
C11 H11 0.9300
C12 C13 1.368(3)
C12 C15 1.517(2)
C13 C14 1.386(2)
C13 H13 0.9300
C14 H14 0.9300
C15 C16 1.478(3)
C15 H15A 0.9700
C15 H15B 0.9700
C16 H16A 0.9600
C16 H16B 0.9600
C16 H16C 0.9600
N1 H1 0.928(19)

loop_
_geom_hbond_atom_site_label_D
_geom_hbond_atom_site_label_H
_geom_hbond_atom_site_label_A
_geom_hbond_site_symmetry_A
_geom_hbond_distance_DH
_geom_hbond_distance_HA
_geom_hbond_distance_DA
_geom_hbond_angle_DHA
N1 H1 O1 4_565 0.928(19) 2.12(2) 3.0342(18) 166.9(16)
C4 H4 O2 4_465 0.93 2.56 3.3574(17) 143.8

loop_
_geom_torsion_atom_site_label_1
_geom_torsion_atom_site_label_2
_geom_torsion_atom_site_label_3
_geom_torsion_atom_site_label_4
_geom_torsion
O1 C1 C2 C7 -179.06(15)
O2 C1 C2 C7 1.31(16)
O1 C1 C2 C3 2.8(3)
O2 C1 C2 C3 -176.88(14)
C7 C2 C3 C4 0.3(2)
C1 C2 C3 C4 178.30(14)
C2 C3 C4 C5 -0.1(2)
C3 C4 C5 C6 0.3(3)
C4 C5 C6 C7 -0.6(3)
C3 C2 C7 C6 -0.7(2)
C1 C2 C7 C6 -179.04(14)
C3 C2 C7 C8 176.26(13)
C1 C2 C7 C8 -2.10(16)
C5 C6 C7 C2 0.8(2)
C5 C6 C7 C8 -175.44(15)
C2 C7 C8 N1 124.54(14)
C6 C7 C8 N1 -58.9(2)
C2 C7 C8 O2 2.02(15)
C6 C7 C8 O2 178.59(15)
C14 C9 C10 C11 0.4(2)
N1 C9 C10 C11 178.01(15)
C9 C10 C11 C12 -0.2(3)
C10 C11 C12 C13 -0.3(3)
C10 C11 C12 C15 178.79(17)
C11 C12 C13 C14 0.7(3)
C15 C12 C13 C14 -178.38(17)
C10 C9 C14 C13 0.0(2)
N1 C9 C14 C13 -177.51(15)
C12 C13 C14 C9 -0.6(3)
C13 C12 C15 C16 89.2(3)
C11 C12 C15 C16 -89.8(3)
C7 C8 N1 C9 172.94(13)
O2 C8 N1 C9 -70.30(17)
C14 C9 N1 C8 -10.1(2)
C10 C9 N1 C8 172.45(14)
O1 C1 O2 C8 -179.63(13)
C2 C1 O2 C8 0.03(15)
N1 C8 O2 C1 -124.93(13)
C7 C8 O2 C1 -1.22(15)

loop_
_cod_related_entry_id
_cod_related_entry_database
_cod_related_entry_code
1 ChemSpider 2404879
